data_9008176
loop_
_publ_author_name
'Araki, T.'
'Zoltai, T.'

_publ_section_title
;
 Refinement of a coesite structure
;
_journal_name_full 'Zeitschrift fur Kristallographie'
_journal_page_first 381
_journal_page_last 387
_journal_volume 129
_journal_year 1969
_chemical_compound_source Synthetic
_chemical_formula_sum 'O2 Si'
_chemical_name_mineral Coesite
_space_group_IT_number 15
_symmetry_space_group_name_Hall '-C 2yc'
_symmetry_space_group_name_H-M 'C 1 2/c 1'
_cell_angle_alpha 90
_cell_angle_beta 120.00
_cell_angle_gamma 90
_cell_length_a 7.173
_cell_length_b 12.328
_cell_length_c 7.175
_cell_formula_units_Z 16
_cell_volume 549.473
_database_code_amcsd 0010692
_exptl_crystal_density_diffrn 2.905
_cod_original_formula_sum 'Si O2'
_cod_database_code 9008176

loop_
_space_group_symop_operation_xyz
x,y,z
1/2+x,1/2+y,z
x,-y,1/2+z
1/2+x,1/2-y,1/2+z
-x,y,1/2-z
1/2-x,1/2+y,1/2-z
-x,-y,-z
1/2-x,1/2-y,-z

loop_
_atom_site_aniso_label
_atom_site_aniso_U_11
_atom_site_aniso_U_22
_atom_site_aniso_U_33
_atom_site_aniso_U_12
_atom_site_aniso_U_13
_atom_site_aniso_U_23
Si1 0.00366 0.00254 0.00245 -0.00050 0.00098 -0.00147
Si2 0.00465 0.00370 0.00540 0.00163 0.00309 -0.00008
O1 0.00258 0.00570 0.01023 -0.00043 0.00117 0.00342
O2 0.00800 0.00832 0.01123 0.00000 0.00162 0.00000
O3 0.00848 0.00986 0.00786 0.00306 0.00215 -0.00035
O4 0.01329 0.01309 0.00399 -0.00213 0.00299 -0.00113
O5 0.00899 0.00454 0.02169 -0.00031 0.00647 -0.00093

loop_
_atom_site_label
_atom_site_fract_x
_atom_site_fract_y
_atom_site_fract_z
Si1 0.35900 0.39160 0.42740
Si2 0.49340 0.15770 0.45960
O1 0.00000 0.00000 0.00000
O2 0.50000 0.11720 0.25000
O3 0.26700 0.12380 0.44180
O4 0.18910 0.39640 0.17550
O5 0.48070 0.28820 0.02120

loop_
_cod_related_entry_id
_cod_related_entry_database
_cod_related_entry_code
1 AMCSD 0010692
